data_7238952
loop_
_publ_author_name
'Mahanta, Sanjeev P.'
'Panda, Pradeepta K.'

_publ_section_title
;
 Condensation of cyclohexanediones with pyrrole under acidic conditions:
 unusual products and interesting structural features
;
_journal_issue 18
_journal_name_full 'RSC Adv.'
_journal_page_first 6614
_journal_paper_doi 10.1039/C3RA40208H
_journal_volume 3
_journal_year 2013
_chemical_formula_sum 'C10 H11 N O'
_chemical_formula_weight 161.20
_space_group_IT_number 14
_space_group_name_Hall '-P 2yn'
_space_group_name_H-M_alt 'P 1 21/n 1'
_symmetry_cell_setting monoclinic
_symmetry_space_group_name_H-M 'P 1 21/n 1'
_atom_sites_solution_hydrogens geom
_atom_sites_solution_primary direct
_atom_sites_solution_secondary difmap
_audit_creation_method SHELXL-97
_cell_angle_alpha 90.00
_cell_angle_beta 94.059(9)
_cell_angle_gamma 90.00
_cell_formula_units_Z 4
_cell_length_a 10.0240(10)
_cell_length_b 5.3217(5)
_cell_length_c 16.2081(16)
_cell_measurement_reflns_used 1031
_cell_measurement_temperature 293(2)
_cell_measurement_theta_max 28.9260
_cell_measurement_theta_min 3.1201
_cell_volume 862.45(15)
_computing_cell_refinement CrysAlisPro
_computing_data_collection CrysAlisPro
_computing_data_reduction CrysAlisPro
_computing_molecular_graphics OLEX2
_computing_publication_material OLEX2
_computing_structure_refinement 'SHELXL-97 (Sheldrick, 1997)'
_computing_structure_solution 'SHELXS-97 (Sheldrick, 1990)'
_diffrn_ambient_temperature 293(2)
_diffrn_measured_fraction_theta_full 0.847
_diffrn_measured_fraction_theta_max 0.847
_diffrn_measurement_device_type 'Xcalibur, Eos, Gemini'
_diffrn_measurement_method '\w scans'
_diffrn_radiation_monochromator graphite
_diffrn_radiation_source 'fine-focus sealed tube'
_diffrn_radiation_type MoK\a
_diffrn_radiation_wavelength 0.71073
_diffrn_reflns_av_R_equivalents 0.0200
_diffrn_reflns_av_sigmaI/netI 0.0415
_diffrn_reflns_limit_h_max 6
_diffrn_reflns_limit_h_min -13
_diffrn_reflns_limit_k_max 6
_diffrn_reflns_limit_k_min -6
_diffrn_reflns_limit_l_max 19
_diffrn_reflns_limit_l_min -21
_diffrn_reflns_number 3434
_diffrn_reflns_theta_full 28.99
_diffrn_reflns_theta_max 28.99
_diffrn_reflns_theta_min 4.03
_exptl_absorpt_coefficient_mu 0.081
_exptl_absorpt_correction_T_max 0.9912
_exptl_absorpt_correction_T_min 0.9880
_exptl_absorpt_correction_type multi-scan
_exptl_crystal_colour colorless
_exptl_crystal_density_diffrn 1.241
_exptl_crystal_density_method 'not measured'
_exptl_crystal_description block
_exptl_crystal_F_000 344
_exptl_crystal_size_max 0.15
_exptl_crystal_size_mid 0.13
_exptl_crystal_size_min 0.11
_refine_diff_density_max 0.264
_refine_diff_density_min -0.219
_refine_diff_density_rms 0.035
_refine_ls_extinction_method none
_refine_ls_goodness_of_fit_ref 1.016
_refine_ls_hydrogen_treatment mixed
_refine_ls_matrix_type full
_refine_ls_number_parameters 113
_refine_ls_number_reflns 1942
_refine_ls_number_restraints 0
_refine_ls_restrained_S_all 1.016
_refine_ls_R_factor_all 0.1239
_refine_ls_R_factor_gt 0.0682
_refine_ls_shift/su_max 0.000
_refine_ls_shift/su_mean 0.000
_refine_ls_structure_factor_coef Fsqd
_refine_ls_weighting_details 'calc w=1/[\s^2^(Fo^2^)+(0.0684P)^2^+0.2924P] where P=(Fo^2^+2Fc^2^)/3'
_refine_ls_weighting_scheme calc
_refine_ls_wR_factor_gt 0.1538
_refine_ls_wR_factor_ref 0.1894
_reflns_number_gt 1059
_reflns_number_total 1942
_reflns_threshold_expression >2sigma(I)
_cod_data_source_file c3ra40208h.txt
_cod_data_source_block san_s
_cod_database_code 7238952

loop_
_symmetry_equiv_pos_as_xyz
'x, y, z'
'-x+1/2, y+1/2, -z+1/2'
'-x, -y, -z'
'x-1/2, -y-1/2, z-1/2'

loop_
_atom_site_label
_atom_site_type_symbol
_atom_site_fract_x
_atom_site_fract_y
_atom_site_fract_z
_atom_site_U_iso_or_equiv
_atom_site_adp_type
_atom_site_occupancy
_atom_site_symmetry_multiplicity
_atom_site_calc_flag
_atom_site_refinement_flags
C5 C 0.3717(2) 0.0759(4) 0.38166(15) 0.0521(6) Uani 1 1 d .
C9 C 0.3178(3) 0.2159(5) 0.52033(17) 0.0615(7) Uani 1 1 d .
O1 O 0.3397(2) 0.3591(4) 0.57926(12) 0.0848(7) Uani 1 1 d .
C10 C 0.3913(2) 0.2305(5) 0.44694(15) 0.0570(7) Uani 1 1 d .
H10 H 0.4562 0.3547 0.4447 0.068 Uiso 1 1 calc R
C4 C 0.4519(3) 0.0850(5) 0.31110(16) 0.0573(7) Uani 1 1 d .
N1 N 0.5520(2) 0.2572(5) 0.30284(14) 0.0642(7) Uani 1 1 d .
C6 C 0.2645(3) -0.1220(5) 0.38085(19) 0.0759(9) Uani 1 1 d .
H6A H 0.2178 -0.1261 0.3264 0.091 Uiso 1 1 calc R
H6B H 0.3063 -0.2846 0.3906 0.091 Uiso 1 1 calc R
C3 C 0.4520(3) -0.0697(5) 0.24289(18) 0.0725(8) Uani 1 1 d .
H3 H 0.3945 -0.2042 0.2313 0.087 Uiso 1 1 calc R
C8 C 0.2177(3) 0.0116(7) 0.5236(2) 0.0891(10) Uani 1 1 d .
H8A H 0.2583 -0.1276 0.5548 0.107 Uiso 1 1 calc R
H8B H 0.1436 0.0722 0.5534 0.107 Uiso 1 1 calc R
C1 C 0.6137(3) 0.2115(6) 0.23279(17) 0.0751(9) Uani 1 1 d .
H1 H 0.6851 0.3020 0.2142 0.090 Uiso 1 1 calc R
C7 C 0.1656(4) -0.0807(8) 0.4434(2) 0.1121(14) Uani 1 1 d .
H7A H 0.0992 0.0379 0.4208 0.134 Uiso 1 1 calc R
H7B H 0.1199 -0.2384 0.4518 0.134 Uiso 1 1 calc R
C2 C 0.5533(3) 0.0101(6) 0.19429(19) 0.0803(9) Uani 1 1 d .
H2 H 0.5755 -0.0612 0.1447 0.096 Uiso 1 1 calc R
H1A H 0.579(3) 0.370(5) 0.3364(18) 0.069(9) Uiso 1 1 d .

loop_
_atom_site_aniso_label
_atom_site_aniso_U_11
_atom_site_aniso_U_22
_atom_site_aniso_U_33
_atom_site_aniso_U_23
_atom_site_aniso_U_13
_atom_site_aniso_U_12
C5 0.0515(14) 0.0464(13) 0.0566(14) 0.0022(11) -0.0081(11) 0.0023(11)
C9 0.0589(16) 0.0621(16) 0.0632(16) 0.0003(14) 0.0022(13) -0.0074(13)
O1 0.0903(15) 0.0967(15) 0.0698(13) -0.0214(12) 0.0218(11) -0.0260(12)
C10 0.0540(15) 0.0553(14) 0.0620(16) 0.0004(13) 0.0055(12) -0.0066(12)
C4 0.0613(16) 0.0549(15) 0.0544(15) 0.0005(12) -0.0056(12) 0.0066(13)
N1 0.0672(15) 0.0698(15) 0.0554(14) -0.0072(12) 0.0028(11) -0.0042(13)
C6 0.082(2) 0.0683(17) 0.076(2) -0.0027(15) -0.0031(16) -0.0159(16)
C3 0.082(2) 0.0677(17) 0.0664(18) -0.0145(15) -0.0021(15) 0.0025(16)
C8 0.087(2) 0.101(2) 0.081(2) -0.0033(19) 0.0147(17) -0.032(2)
C1 0.0745(19) 0.095(2) 0.0568(16) -0.0017(17) 0.0093(14) 0.0061(18)
C7 0.098(3) 0.142(3) 0.098(3) -0.027(2) 0.020(2) -0.064(3)
C2 0.084(2) 0.095(2) 0.0633(17) -0.0147(18) 0.0082(16) 0.0162(19)

loop_
_atom_type_symbol
_atom_type_description
_atom_type_scat_dispersion_real
_atom_type_scat_dispersion_imag
_atom_type_scat_source
C C 0.0033 0.0016 'International Tables Vol C Tables 4.2.6.8 and 6.1.1.4'
H H 0.0000 0.0000 'International Tables Vol C Tables 4.2.6.8 and 6.1.1.4'
N N 0.0061 0.0033 'International Tables Vol C Tables 4.2.6.8 and 6.1.1.4'
O O 0.0106 0.0060 'International Tables Vol C Tables 4.2.6.8 and 6.1.1.4'

loop_
_geom_angle_atom_site_label_1
_geom_angle_atom_site_label_2
_geom_angle_atom_site_label_3
_geom_angle
C10 C5 C4 123.0(2)
C10 C5 C6 120.0(2)
C4 C5 C6 117.0(2)
O1 C9 C10 122.2(2)
O1 C9 C8 120.7(3)
C10 C9 C8 117.0(2)
C5 C10 C9 124.1(2)
C5 C10 H10 117.9
C9 C10 H10 117.9
N1 C4 C3 106.2(3)
N1 C4 C5 123.4(2)
C3 C4 C5 130.3(3)
C1 N1 C4 110.1(3)
C1 N1 H1A 122(2)
C4 N1 H1A 128.1(19)
C7 C6 C5 113.7(3)
C7 C6 H6A 108.8
C5 C6 H6A 108.8
C7 C6 H6B 108.8
C5 C6 H6B 108.8
H6A C6 H6B 107.7
C4 C3 C2 108.2(3)
C4 C3 H3 125.9
C2 C3 H3 125.9
C7 C8 C9 114.7(3)
C7 C8 H8A 108.6
C9 C8 H8A 108.6
C7 C8 H8B 108.6
C9 C8 H8B 108.6
H8A C8 H8B 107.6
N1 C1 C2 108.1(3)
N1 C1 H1 125.9
C2 C1 H1 125.9
C8 C7 C6 116.5(3)
C8 C7 H7A 108.2
C6 C7 H7A 108.2
C8 C7 H7B 108.2
C6 C7 H7B 108.2
H7A C7 H7B 107.3
C1 C2 C3 107.4(3)
C1 C2 H2 126.3
C3 C2 H2 126.3

loop_
_geom_bond_atom_site_label_1
_geom_bond_atom_site_label_2
_geom_bond_distance
C5 C10 1.344(3)
C5 C4 1.444(3)
C5 C6 1.505(4)
C9 O1 1.229(3)
C9 C10 1.445(4)
C9 C8 1.483(4)
C10 H10 0.9300
C4 N1 1.372(3)
C4 C3 1.378(4)
N1 C1 1.353(3)
N1 H1A 0.84(3)
C6 C7 1.484(4)
C6 H6A 0.9700
C6 H6B 0.9700
C3 C2 1.395(4)
C3 H3 0.9300
C8 C7 1.451(4)
C8 H8A 0.9700
C8 H8B 0.9700
C1 C2 1.361(4)
C1 H1 0.9300
C7 H7A 0.9700
C7 H7B 0.9700
C2 H2 0.9300
